data_2105044
loop_
_publ_author_name
'Checi\'nska, Lilianna'
'Grabowsky, Simon'
'Ma\/lecka, Magdalena'
'Rybarczyk-Pirek, Agnieszka J.'
'J\'o\'zwiak, Andrzej'
'Paulmann, Carsten'
'Luger, Peter'

_publ_section_title
;
 Experimental and theoretical electron-density study of three isoindole
 derivatives: topological and Hirshfeld surface analysis of weak
 intermolecular interactions
;
_journal_coeditor_code SN5107
_journal_issue 6
_journal_name_full 'Acta Crystallographica Section B'
_journal_page_first 569
_journal_page_last 581
_journal_paper_doi 10.1107/S0108768111041747
_journal_volume 67
_journal_year 2011
_chemical_formula_moiety 'C13 H10 N2 O2'
_chemical_formula_sum 'C13 H10 N2 O2'
_chemical_formula_weight 226.23
_chemical_name_systematic
; 
 5-hydroxy-6-phenyl-5,6-dihydro-pyrrolo[3,4-b]pyridin-7-one
;
_space_group_IT_number 14
_symmetry_cell_setting monoclinic
_symmetry_Int_Tables_number 14
_symmetry_space_group_name_Hall '-P 2ybc'
_symmetry_space_group_name_H-M 'P 1 21/c 1'
_audit_creation_method XD2006
_cell_angle_alpha 90.00
_cell_angle_beta 107.00(3)
_cell_angle_gamma 90.00
_cell_formula_units_Z 4
_cell_length_a 13.659(3)
_cell_length_b 6.256(1)
_cell_length_c 12.862(3)
_cell_measurement_temperature 100(2)
_cell_volume 1051.0(4)
_computing_cell_refinement 'XDS (Kabsch, 1993; 2010)'
_computing_data_collection 'MarCCD (Paulmann & Morgenroth, 2006)'
_computing_data_reduction 'XDS (Kabsch, 1993; 2010)'
_computing_structure_refinement 'Volkov et al. (2006)'
_computing_structure_solution 'SHELXS-97 (Sheldrick, 2008)'
_diffrn_ambient_temperature 100(2)
_diffrn_detector_type 'MarCCD detector'
_diffrn_measured_fraction_theta_full 0.993
_diffrn_measured_fraction_theta_max 0.993
_diffrn_measurement_device_type 'Huber diffractometer'
_diffrn_measurement_method '\f scan'
_diffrn_radiation_monochromator graphite
_diffrn_radiation_source synchrotron
_diffrn_radiation_type synchrotron
_diffrn_radiation_wavelength 0.5000(2)
_diffrn_reflns_av_R_equivalents 0.0306
_diffrn_reflns_av_sigmaI/netI 0.0109
_diffrn_reflns_limit_h_max 33
_diffrn_reflns_limit_h_min -33
_diffrn_reflns_limit_k_max 15
_diffrn_reflns_limit_k_min -9
_diffrn_reflns_limit_l_max 31
_diffrn_reflns_limit_l_min -31
_diffrn_reflns_number 196425
_diffrn_reflns_theta_full 37.57
_diffrn_reflns_theta_max 37.57
_diffrn_reflns_theta_min 2.19
_exptl_absorpt_coefficient_mu 0.062
_exptl_absorpt_correction_type none
_exptl_crystal_colour colourless
_exptl_crystal_density_diffrn 1.430
_exptl_crystal_density_method 'not measured'
_exptl_crystal_description prism
_exptl_crystal_F_000 472
_exptl_crystal_size_max 0.5
_exptl_crystal_size_mid 0.4
_exptl_crystal_size_min 0.35
_refine_diff_density_max 0.291
_refine_diff_density_min -0.271
_refine_diff_density_rms 0.028
_refine_ls_extinction_method none
_refine_ls_goodness_of_fit_ref 2.4
_refine_ls_hydrogen_treatment noref
_refine_ls_matrix_type full
_refine_ls_number_parameters 421
_refine_ls_number_reflns 14227
_refine_ls_number_restraints 0
_refine_ls_R_factor_all 0.021
_refine_ls_R_factor_gt 0.019
_refine_ls_R_Fsqd_factor 0.022
_refine_ls_shift/su_max 0
_refine_ls_structure_factor_coef Fsqd
_refine_ls_weighting_details
;
calc w2 = 1/[s^2^(Fo^2^)]
;
_refine_ls_weighting_scheme calc
_refine_ls_wR_factor_ref 0.034
_reflns_number_gt 14209
_reflns_number_total 15875
_reflns_threshold_expression >2\s(I)
_cod_data_source_file sn5107.cif
_cod_data_source_block II
_cod_original_sg_symbol_H-M 'P 21/c'
_cod_database_code 2105044
_cod_database_fobs_code 2105044

loop_
_space_group_symop_id
_space_group_symop_operation_xyz
1 +X,+Y,+Z
2 -X,1/2+Y,1/2-Z
3 -X,-Y,-Z
4 +X,1/2-Y,1/2+Z

loop_
_atom_local_axes_atom_label
_atom_local_axes_atom0
_atom_local_axes_ax1
_atom_local_axes_atom1
_atom_local_axes_atom2
_atom_local_axes_ax2
O(1) C(2) X O(1) N(1) Y
O(2) C(8) X O(2) H(2) Y
N(1) C(1) X N(1) C(8) Y
N(2) C(4) X N(2) C(2) Y
C(1) C(2) X C(1) N(1) Y
C(2) N(2) X C(2) C(7) Y
C(4) C(5) X C(4) N(2) Y
C(5) C(6) X C(5) C(4) Y
C(6) C(7) X C(6) C(5) Y
C(7) C(2) X C(7) C(6) Y
C(8) C(7) Z C(8) N(1) Y
C(91) C(92) X C(91) C(96) Y
C(92) C(93) X C(92) C(91) Y
C(93) C(94) X C(93) C(92) Y
C(94) C(95) X C(94) C(93) Y
C(95) C(94) -X C(95) C(96) Y
C(96) C(95) -X C(96) C(91) Y
H(2) O(2) Z H(2) C(8) Y
H(4) C(4) Z H(4) C(5) Y
H(5) C(5) Z H(5) C(6) Y
H(6) C(6) Z H(6) C(7) Y
H(8) C(8) Z H(8) C(7) Y
H(92) C(92) Z H(92) C(93) Y
H(93) C(93) Z H(93) C(94) Y
H(94) C(94) Z H(94) C(95) Y
H(95) C(95) -Z H(95) C(94) Y
H(96) C(96) -Z H(96) C(95) Y

loop_
_atom_rho_multipole_atom_label
_atom_rho_multipole_coeff_Pv
_atom_rho_multipole_coeff_P00
_atom_rho_multipole_coeff_P11
_atom_rho_multipole_coeff_P1-1
_atom_rho_multipole_coeff_P10
_atom_rho_multipole_coeff_P20
_atom_rho_multipole_coeff_P21
_atom_rho_multipole_coeff_P2-1
_atom_rho_multipole_coeff_P22
_atom_rho_multipole_coeff_P2-2
_atom_rho_multipole_coeff_P30
_atom_rho_multipole_coeff_P31
_atom_rho_multipole_coeff_P3-1
_atom_rho_multipole_coeff_P32
_atom_rho_multipole_coeff_P3-2
_atom_rho_multipole_coeff_P33
_atom_rho_multipole_coeff_P3-3
_atom_rho_multipole_coeff_P40
_atom_rho_multipole_coeff_P41
_atom_rho_multipole_coeff_P4-1
_atom_rho_multipole_coeff_P42
_atom_rho_multipole_coeff_P4-2
_atom_rho_multipole_coeff_P43
_atom_rho_multipole_coeff_P4-3
_atom_rho_multipole_coeff_P44
_atom_rho_multipole_coeff_P4-4
_atom_rho_multipole_kappa
_atom_rho_multipole_kappa_prime0
_atom_rho_multipole_kappa_prime1
_atom_rho_multipole_kappa_prime2
_atom_rho_multipole_kappa_prime3
_atom_rho_multipole_kappa_prime4
_atom_rho_multipole_radial_slater_n0
_atom_rho_multipole_radial_slater_zeta0
_atom_rho_multipole_radial_slater_n1
_atom_rho_multipole_radial_slater_zeta1
_atom_rho_multipole_radial_slater_n2
_atom_rho_multipole_radial_slater_zeta2
_atom_rho_multipole_radial_slater_n3
_atom_rho_multipole_radial_slater_zeta3
_atom_rho_multipole_radial_slater_n4
_atom_rho_multipole_radial_slater_zeta4
O(1) 5.993(14) 0 -0.040(4) -0.023(4) 0 -0.048(4) 0 0 -0.009(4) -0.059(4) 0 0.023(4) 0.003(4) 0 0 0.002(3) 0.031(3) -0.004(5) 0 0 -0.006(5) 0.002(5) 0 0 -0.007(4) 0.008(4) 0.9804(11) 1 1 1 1 1 2 4.466 2 4.466 2 4.466 3 4.466 4 4.466
O(2) 5.852(17) 0 -0.042(3) -0.067(4) 0 0.074(4) 0 0 -0.041(4) 0.029(3) 0 -0.002(3) -0.014(3) 0 0 0.071(3) -0.002(3) -0.004(4) 0 0 0.003(4) 0.010(4) 0 0 0.008(4) 0.012(4) 0.9855(12) 1 1 1 1 1 2 4.466 2 4.466 2 4.466 3 4.466 4 4.466
N(1) 4.906(18) 0 0.011(4) 0.003(4) 0 0.014(4) 0 0 -0.011(4) 0.027(4) 0 0.018(4) 0.004(4) 0 0 0.152(4) -0.035(4) -0.000(5) 0 0 0.003(5) -0.002(5) 0 0 -0.001(5) -0.005(5) 0.9844(14) 1 1 1 1 1 2 3.83936 2 3.83936 2 3.83936 3 3.83936 4 3.83936
N(2) 4.937(18) 0 -0.065(5) -0.066(4) 0 -0.131(4) 0 0 -0.007(4) 0.033(4) 0 -0.014(4) -0.022(4) 0 0 0.113(4) -0.012(4) 0.005(5) 0 0 0.004(5) -0.003(5) 0 0 0.034(5) 0.013(5) 0.9819(15) 1 1 1 1 1 2 3.83936 2 3.83936 2 3.83936 3 3.83936 4 3.83936
C(1) 4.12(2) 0 -0.027(5) -0.048(5) 0 -0.222(5) 0 0 -0.006(5) 0.092(5) 0 -0.014(5) 0.001(5) 0 0 0.246(6) -0.105(5) 0.029(6) 0 0 -0.019(6) 0.010(6) 0 0 0.045(7) 0.029(7) 0.969(2) 1 1 1 1 1 2 3.1762 2 3.1762 2 3.1762 3 3.1762 4 3.1762
C(2) 4.12(2) 0 -0.007(5) 0.047(5) 0 -0.165(5) 0 0 0.012(5) -0.014(5) 0 0.006(5) 0.003(5) 0 0 0.249(6) 0.017(6) -0.001(6) 0 0 0.023(6) -0.017(6) 0 0 -0.007(8) 0.009(7) 0.969(2) 1 1 1 1 1 2 3.1762 2 3.1762 2 3.1762 3 3.1762 4 3.1762
C(4) 3.90(3) 0 0.067(6) 0.052(7) 0 -0.157(6) 0 0 0.005(5) -0.042(5) 0 -0.016(6) -0.024(5) 0 0 0.259(6) 0.019(5) -0.008(7) 0 0 0.004(7) 0.011(7) 0 0 0.051(7) -0.045(7) 0.975(3) 1 1 1 1 1 2 3.1762 2 3.1762 2 3.1762 3 3.1762 4 3.1762
C(5) 4.04(4) 0 0.074(6) 0.051(7) 0 -0.159(6) 0 0 0.021(5) -0.009(6) 0 -0.024(6) 0.018(5) 0 0 0.242(7) -0.008(6) -0.005(7) 0 0 0.013(7) -0.001(7) 0 0 0.036(7) -0.032(7) 0.964(3) 1 1 1 1 1 2 3.1762 2 3.1762 2 3.1762 3 3.1762 4 3.1762
C(6) 3.90(3) 0 0.045(6) 0.027(7) 0 -0.169(5) 0 0 0.025(5) -0.017(5) 0 -0.008(5) 0.022(5) 0 0 0.202(6) -0.049(5) -0.002(6) 0 0 0.001(6) 0.002(7) 0 0 0.007(7) -0.037(7) 0.968(3) 1 1 1 1 1 2 3.1762 2 3.1762 2 3.1762 3 3.1762 4 3.1762
C(7) 4.02(3) 0 0.041(6) 0.019(6) 0 -0.158(5) 0 0 -0.030(5) -0.036(5) 0 -0.007(5) 0.020(5) 0 0 0.219(6) 0.027(6) 0.018(6) 0 0 0.004(6) -0.011(6) 0 0 0.034(8) 0.007(7) 0.972(2) 1 1 1 1 1 2 3.1762 2 3.1762 2 3.1762 3 3.1762 4 3.1762
C(8) 4.05(3) 0 -0.056(5) -0.030(4) 0.006(5) 0.042(4) 0.032(4) 0.025(4) 0.040(4) 0.029(4) 0.252(6) 0.001(4) -0.025(5) -0.026(5) 0.013(4) 0.012(4) -0.227(5) 0.055(7) -0.014(5) -0.022(6) 0.009(6) 0.001(5) 0.007(5) 0.073(6) -0.004(5) -0.001(5) 0.962(2) 1 1 1 1 1 2 3.1762 2 3.1762 2 3.1762 3 3.1762 4 3.1762
C(91) 4.09(2) 0 0.045(4) 0.085(5) 0 -0.155(5) 0 0 0.045(4) -0.033(5) 0 0.013(4) 0.023(5) 0 0 0.239(6) -0.013(4) 0.024(6) 0 0 0.005(5) -0.008(6) 0 0 0.008(6) -0.002(7) 0.965(2) 1 1 1 1 1 2 3.1762 2 3.1762 2 3.1762 3 3.1762 4 3.1762
C(92) 3.937(19) 0 0.014(4) 0.038(4) 0 -0.145(4) 0 0 0.023(4) -0.008(4) 0 0.010(4) 0.020(3) 0 0 0.219(4) 0.016(4) 0.007(5) 0 0 -0.007(5) -0.004(4) 0 0 -0.041(5) -0.012(5) 0.9722(18) 1 1 1 1 1 2 3.1762 2 3.1762 2 3.1762 3 3.1762 4 3.1762
C(93) 3.99(2) 0 0.051(5) 0.057(4) 0 -0.168(4) 0 0 0.008(4) -0.048(4) 0 0.019(4) 0.013(4) 0 0 0.248(5) 0.005(4) 0.007(5) 0 0 -0.007(5) 0.000(5) 0 0 -0.010(5) -0.015(5) 0.9690(19) 1 1 1 1 1 2 3.1762 2 3.1762 2 3.1762 3 3.1762 4 3.1762
C(94) 3.93(3) 0 0.018(5) 0.087(6) 0 -0.151(6) 0 0 0.022(4) -0.015(6) 0 0.006(5) 0.024(5) 0 0 0.201(7) 0.016(4) 0.004(7) 0 0 0.005(6) -0.001(7) 0 0 0.007(6) 0.012(7) 0.970(3) 1 1 1 1 1 2 3.1762 2 3.1762 2 3.1762 3 3.1762 4 3.1762
C(95) 3.9941 0 0.0507 0.0571 0 -0.1675 0 0 0.008 -0.0477 0 0.0187 0.0132 0 0 0.2479 0.0052 0.0069 0 0 -0.0069 0.0002 0 0 -0.0103 -0.0147 0.9690(19) 1 1 1 1 1 2 3.1762 2 3.1762 2 3.1762 3 3.1762 4 3.1762
C(96) 3.9366 0 0.0141 0.0376 0 -0.1451 0 0 0.0226 -0.0083 0 0.01 0.0197 0 0 0.2193 0.0157 0.0072 0 0 -0.0072 -0.0042 0 0 -0.0412 -0.0116 0.9722(18) 1 1 1 1 1 2 3.1762 2 3.1762 2 3.1762 3 3.1762 4 3.1762
H(2) 0.882(8) 0 0 0 0.161(6) 0.095(8) 0 0 0 0 0 0 0 0 0 0 0 0 0 0 0 0 0 0 0 0 1.13 1.29 1.29 1.29 1.29 1.29 0 2 1 2 2 2 3 2 4 2
H(4) 1.123(12) 0 0 0 0.198(8) 0.039(9) 0 0 0 0 0 0 0 0 0 0 0 0 0 0 0 0 0 0 0 0 1.13 1.29 1.29 1.29 1.29 1.29 0 2 1 2 2 2 3 2 4 2
H(5) 1.034(12) 0 0 0 0.161(8) 0.011(9) 0 0 0 0 0 0 0 0 0 0 0 0 0 0 0 0 0 0 0 0 1.13 1.29 1.29 1.29 1.29 1.29 0 2 1 2 2 2 3 2 4 2
H(6) 1.049(11) 0 0 0 0.170(7) 0.043(8) 0 0 0 0 0 0 0 0 0 0 0 0 0 0 0 0 0 0 0 0 1.13 1.29 1.29 1.29 1.29 1.29 0 2 1 2 2 2 3 2 4 2
H(8) 0.978(10) 0 0 0 0.125(6) 0.023(7) 0 0 0 0 0 0 0 0 0 0 0 0 0 0 0 0 0 0 0 0 1.13 1.29 1.29 1.29 1.29 1.29 0 2 1 2 2 2 3 2 4 2
H(92) 1.043(5) 0 0 0 0.163(3) 0.019(4) 0 0 0 0 0 0 0 0 0 0 0 0 0 0 0 0 0 0 0 0 1.13 1.29 1.29 1.29 1.29 1.29 0 2 1 2 2 2 3 2 4 2
H(93) 1.0428 0 0 0 0.1627 0.019 0 0 0 0 0 0 0 0 0 0 0 0 0 0 0 0 0 0 0 0 1.13 1.29 1.29 1.29 1.29 1.29 0 2 1 2 2 2 3 2 4 2
H(94) 1.0428 0 0 0 0.1627 0.019 0 0 0 0 0 0 0 0 0 0 0 0 0 0 0 0 0 0 0 0 1.13 1.29 1.29 1.29 1.29 1.29 0 2 1 2 2 2 3 2 4 2
H(95) 1.0428 0 0 0 0.1627 0.019 0 0 0 0 0 0 0 0 0 0 0 0 0 0 0 0 0 0 0 0 1.13 1.29 1.29 1.29 1.29 1.29 0 2 1 2 2 2 3 2 4 2
H(96) 1.0428 0 0 0 0.1627 0.019 0 0 0 0 0 0 0 0 0 0 0 0 0 0 0 0 0 0 0 0 1.13 1.29 1.29 1.29 1.29 1.29 0 2 1 2 2 2 3 2 4 2

loop_
_atom_site_aniso_label
_atom_site_aniso_U_11
_atom_site_aniso_U_22
_atom_site_aniso_U_33
_atom_site_aniso_U_12
_atom_site_aniso_U_13
_atom_site_aniso_U_23
O(1) 0.02461(5) 0.01733(4) 0.01145(3) -0.00774(4) 0.01045(3) -0.00171(3)
O(2) 0.01420(4) 0.01823(4) 0.01220(3) -0.00036(3) 0.00685(3) -0.00367(3)
N(1) 0.01267(3) 0.01115(3) 0.00826(3) -0.00261(3) 0.00447(2) -0.00127(2)
N(2) 0.01835(4) 0.01306(4) 0.00831(3) -0.00412(3) 0.00536(3) -0.00177(3)
C(1) 0.01375(3) 0.01149(4) 0.00820(3) -0.00224(3) 0.00511(2) -0.00050(3)
C(2) 0.01283(3) 0.01080(4) 0.00757(3) -0.00172(3) 0.00406(2) -0.00057(2)
C(4) 0.02343(5) 0.01489(5) 0.01108(4) -0.00736(4) 0.00661(3) -0.00332(3)
C(5) 0.02354(5) 0.01519(5) 0.01270(4) -0.00864(4) 0.00730(4) -0.00246(3)
C(6) 0.01890(4) 0.01462(4) 0.01073(3) -0.00600(4) 0.00674(3) -0.00094(3)
C(7) 0.01257(3) 0.01106(4) 0.00797(3) -0.00197(3) 0.00421(2) -0.00042(3)
C(8) 0.01197(3) 0.01195(4) 0.00769(3) -0.00126(3) 0.00396(3) -0.00065(3)
C(91) 0.01182(3) 0.01146(4) 0.01052(3) -0.00207(3) 0.00452(2) -0.00176(3)
C(92) 0.01350(4) 0.01151(4) 0.01408(4) -0.00187(3) 0.00459(3) 0.00007(3)
C(93) 0.01646(4) 0.01313(4) 0.01959(5) -0.00426(3) 0.00723(4) -0.00234(4)
C(94) 0.02103(5) 0.01893(5) 0.01986(6) -0.00912(5) 0.00881(4) -0.00773(4)
C(95) 0.02361(5) 0.02321(6) 0.01419(4) -0.01085(5) 0.00739(4) -0.00773(4)
C(96) 0.01925(4) 0.01841(5) 0.01071(3) -0.00717(4) 0.00586(3) -0.00406(3)
H(2) 0.030054 0.034615 0.023089 -0.006346 0.012671 -0.011747
H(4) 0.050487 0.035419 0.021826 -0.017481 0.013187 -0.013098
H(5) 0.043903 0.025955 0.031381 -0.017703 0.014062 -0.003964
H(6) 0.041739 0.034585 0.020028 -0.01269 0.015708 0.000622
H(8) 0.026805 0.029166 0.015674 -0.001208 0.00203 0.003656
H(92) 0.038431 0.029403 0.019002 -0.007533 0.007757 0.000837
H(93) 0.044395 0.026881 0.035893 -0.013903 0.016093 0.00078
H(94) 0.042395 0.034898 0.037084 -0.020918 0.010411 -0.01386
H(95) 0.04829 0.047124 0.019281 -0.017948 0.006268 -0.008999
H(96) 0.03996 0.032942 0.02023 -0.012317 0.009205 0.001195

loop_
_atom_site_label
_atom_site_fract_x
_atom_site_fract_y
_atom_site_fract_z
_atom_site_occupancy
_atom_site_symmetry_multiplicity
_atom_site_U_iso_or_equiv
O(1) 0.282516(9) 0.36773(2) 0.017527(10) 1 4 0.017
O(2) 0.124967(10) 0.332641(19) 0.277065(10) 1 4 0.014
N(1) 0.260197(8) 0.355602(18) 0.192151(8) 1 4 0.010
N(2) 0.153100(9) -0.02604(2) -0.018572(9) 1 4 0.013
C(1) 0.247288(8) 0.288259(19) 0.086389(9) 1 4 0.011
C(2) 0.182267(8) 0.091165(19) 0.072450(8) 1 4 0.010
C(4) 0.097439(11) -0.20148(2) -0.012338(11) 1 4 0.016
C(5) 0.070384(11) -0.25938(2) 0.081278(11) 1 4 0.017
C(6) 0.100392(10) -0.13090(2) 0.174628(10) 1 4 0.014
C(7) 0.158722(8) 0.048730(19) 0.168497(9) 1 4 0.010
C(8) 0.203963(9) 0.21978(2) 0.251518(9) 1 4 0.010
C(91) 0.322876(8) 0.528488(19) 0.245076(9) 1 4 0.011
C(92) 0.351175(9) 0.69374(2) 0.184913(10) 1 4 0.013
C(93) 0.414246(10) 0.86043(2) 0.239406(13) 1 4 0.016
C(94) 0.448652(12) 0.86632(3) 0.353615(14) 1 4 0.019
C(95) 0.419201(11) 0.70305(3) 0.412853(12) 1 4 0.020
C(96) 0.356944(10) 0.53436(2) 0.359673(10) 1 4 0.016
H(2) 0.150988 0.402459 0.346697 1 4 0.028
H(4) 0.072704 -0.289129 -0.087949 1 4 0.035
H(5) 0.028166 -0.406109 0.080214 1 4 0.033
H(6) 0.079874 -0.17375 0.247032 1 4 0.031
H(8) 0.260134 0.154822 0.324337 1 4 0.025
H(92) 0.325086 0.695381 0.096962 1 4 0.029
H(93) 0.436337 0.983675 0.191901 1 4 0.035
H(94) 0.499424 0.992492 0.39464 1 4 0.038
H(95) 0.444102 0.703817 0.500638 1 4 0.039
H(96) 0.337733 0.411296 0.409549 1 4 0.031

loop_
_geom_angle_atom_site_label_1
_geom_angle_atom_site_label_2
_geom_angle_atom_site_label_3
_geom_angle
_geom_angle_site_symmetry_1
_geom_angle_site_symmetry_2
_geom_angle_site_symmetry_3
_geom_angle_publ_flag
C(8) O(2) H(2) 110.128 1_555 1_555 1_555 yes
C(1) N(1) C(91) 125.94(3) 1_555 1_555 1_555 yes
C(2) N(2) C(4) 114.94(3) 1_555 1_555 1_555 yes
O(1) C(1) N(1) 128.32(3) 1_555 1_555 1_555 yes
O(1) C(1) C(2) 126.10(3) 1_555 1_555 1_555 yes
N(1) C(1) C(2) 105.57(3) 1_555 1_555 1_555 yes
N(2) C(2) C(1) 124.69(3) 1_555 1_555 1_555 yes
N(2) C(2) C(7) 125.82(3) 1_555 1_555 1_555 yes
C(1) C(2) C(7) 109.49(3) 1_555 1_555 1_555 yes
N(2) C(4) C(5) 123.60(3) 1_555 1_555 1_555 yes
N(2) C(4) H(4) 113.084 1_555 1_555 1_555 yes
C(5) C(4) H(4) 123.256 1_555 1_555 1_555 yes
C(4) C(5) C(6) 120.07(3) 1_555 1_555 1_555 yes
C(4) C(5) H(5) 118.695 1_555 1_555 1_555 yes
C(6) C(5) H(5) 121.212 1_555 1_555 1_555 yes
C(5) C(6) C(7) 116.27(3) 1_555 1_555 1_555 yes
C(5) C(6) H(6) 120.694 1_555 1_555 1_555 yes
C(7) C(6) H(6) 123.024 1_555 1_555 1_555 yes
C(2) C(7) C(6) 119.28(3) 1_555 1_555 1_555 yes
C(2) C(7) C(8) 109.87(3) 1_555 1_555 1_555 yes
C(6) C(7) C(8) 130.85(3) 1_555 1_555 1_555 yes
O(2) C(8) C(7) 109.73(3) 1_555 1_555 1_555 yes
O(2) C(8) H(8) 112.222 1_555 1_555 1_555 yes
C(7) C(8) H(8) 112.302 1_555 1_555 1_555 yes
N(1) C(91) C(92) 121.15(3) 1_555 1_555 1_555 yes
N(1) C(91) C(96) 119.22(3) 1_555 1_555 1_555 yes
C(92) C(91) C(96) 119.63(3) 1_555 1_555 1_555 yes
C(91) C(92) C(93) 119.82(3) 1_555 1_555 1_555 yes
C(91) C(92) H(92) 121.389 1_555 1_555 1_555 yes
C(93) C(92) H(92) 118.795 1_555 1_555 1_555 yes
C(92) C(93) C(94) 120.69(3) 1_555 1_555 1_555 yes
C(92) C(93) H(93) 118.707 1_555 1_555 1_555 yes
C(94) C(93) H(93) 120.599 1_555 1_555 1_555 yes
C(93) C(94) C(95) 119.17(3) 1_555 1_555 1_555 yes
C(93) C(94) H(94) 120.001 1_555 1_555 1_555 yes
C(95) C(94) H(94) 120.788 1_555 1_555 1_555 yes
C(94) C(95) C(96) 120.86(3) 1_555 1_555 1_555 yes
C(94) C(95) H(95) 120.822 1_555 1_555 1_555 yes
C(96) C(95) H(95) 118.317 1_555 1_555 1_555 yes
C(91) C(96) C(95) 119.82(3) 1_555 1_555 1_555 yes
C(91) C(96) H(96) 122.531 1_555 1_555 1_555 yes
C(95) C(96) H(96) 117.640 1_555 1_555 1_555 yes

loop_
_geom_bond_atom_site_label_1
_geom_bond_atom_site_label_2
_geom_bond_distance
_geom_bond_site_symmetry_1
_geom_bond_site_symmetry_2
_geom_bond_publ_flag
O(1) C(1) 1.2298(4) 1_555 1_555 yes
O(2) C(8) 1.4064(4) 1_555 1_555 yes
O(2) H(2) 0.96598 1_555 1_555 yes
N(1) C(1) 1.3852(4) 1_555 1_555 yes
N(1) C(91) 1.4232(4) 1_555 1_555 yes
N(2) C(2) 1.3395(4) 1_555 1_555 yes
N(2) C(4) 1.3508(4) 1_555 1_555 yes
C(1) C(2) 1.4994(4) 1_555 1_555 yes
C(2) C(7) 1.3901(4) 1_555 1_555 yes
C(4) C(5) 1.4063(4) 1_555 1_555 yes
C(4) H(4) 1.08098 1_555 1_555 yes
C(5) C(6) 1.4028(4) 1_555 1_555 yes
C(5) H(5) 1.08201 1_555 1_555 yes
C(6) C(7) 1.3931(4) 1_555 1_555 yes
C(6) H(6) 1.08176 1_555 1_555 yes
C(7) C(8) 1.5104(4) 1_555 1_555 yes
C(8) H(8) 1.10041 1_555 1_555 yes
C(91) C(92) 1.4113(4) 1_555 1_555 yes
C(91) C(96) 1.4104(4) 1_555 1_555 yes
C(92) C(93) 1.4028(4) 1_555 1_555 yes
C(92) H(92) 1.08217 1_555 1_555 yes
C(93) C(94) 1.4059(4) 1_555 1_555 yes
C(93) H(93) 1.08011 1_555 1_555 yes
C(94) C(95) 1.4017(4) 1_555 1_555 yes
C(94) H(94) 1.08096 1_555 1_555 yes
C(95) C(96) 1.4016(4) 1_555 1_555 yes
C(95) H(95) 1.07984 1_555 1_555 yes
C(96) H(96) 1.08237 1_555 1_555 yes
